data_7020326
loop_
_publ_author_name
'Lin, Po-Heng'
'Korobkov, Ilia'
'Burchell, Tara J.'
'Murugesu, Muralee'

_publ_section_title
;
 Connecting single-ion magnets through ligand dimerisation.
;
_journal_issue 44
_journal_name_full 'Dalton transactions (Cambridge, England : 2003)'
_journal_page_first 13649
_journal_page_last 13655
_journal_paper_doi 10.1039/c2dt31226c
_journal_volume 41
_journal_year 2012
_chemical_formula_sum 'C42 H62 Dy2 N14 O24'
_chemical_formula_weight 1472.06
_chemical_name_systematic
;
?
;
_space_group_IT_number 2
_symmetry_cell_setting triclinic
_symmetry_space_group_name_Hall '-P 1'
_symmetry_space_group_name_H-M 'P -1'
_atom_sites_solution_hydrogens geom
_atom_sites_solution_primary direct
_atom_sites_solution_secondary difmap
_audit_creation_method SHELXL-97
_cell_angle_alpha 78.919(3)
_cell_angle_beta 80.042(3)
_cell_angle_gamma 64.022(3)
_cell_formula_units_Z 1
_cell_length_a 9.5597(18)
_cell_length_b 10.0626(19)
_cell_length_c 16.895(3)
_cell_measurement_reflns_used 5708
_cell_measurement_temperature 203(2)
_cell_measurement_theta_max 25.68
_cell_measurement_theta_min 2.27
_cell_volume 1426.5(5)
_computing_cell_refinement 'Bruker SMART'
_computing_data_collection 'Bruker SMART'
_computing_data_reduction 'Bruker SAINT'
_computing_molecular_graphics 'Bruker SHELXTL'
_computing_publication_material 'Bruker SHELXTL'
_computing_structure_refinement 'SHELXL-97 (Sheldrick, 1997)'
_computing_structure_solution 'SHELXS-97 (Sheldrick, 1990)'
_diffrn_ambient_temperature 203(2)
_diffrn_measured_fraction_theta_full 0.994
_diffrn_measured_fraction_theta_max 0.994
_diffrn_measurement_device_type 'CCD area detector'
_diffrn_measurement_method 'phi and omega scans'
_diffrn_radiation_monochromator graphite
_diffrn_radiation_source 'fine-focus sealed tube'
_diffrn_radiation_type MoK\a
_diffrn_radiation_wavelength 0.71073
_diffrn_reflns_av_R_equivalents 0.0253
_diffrn_reflns_av_sigmaI/netI 0.0295
_diffrn_reflns_limit_h_max 11
_diffrn_reflns_limit_h_min -11
_diffrn_reflns_limit_k_max 12
_diffrn_reflns_limit_k_min -12
_diffrn_reflns_limit_l_max 20
_diffrn_reflns_limit_l_min -20
_diffrn_reflns_number 14934
_diffrn_reflns_theta_full 25.72
_diffrn_reflns_theta_max 25.72
_diffrn_reflns_theta_min 2.27
_exptl_absorpt_coefficient_mu 2.690
_exptl_absorpt_correction_T_max 0.7747
_exptl_absorpt_correction_T_min 0.6152
_exptl_absorpt_correction_type multi-scan
_exptl_absorpt_process_details 'SADABS, (Bruker 2000)'
_exptl_crystal_colour orange
_exptl_crystal_density_diffrn 1.714
_exptl_crystal_density_meas ?
_exptl_crystal_density_method 'not measured'
_exptl_crystal_description cube
_exptl_crystal_F_000 736
_exptl_crystal_size_max 0.20
_exptl_crystal_size_mid 0.20
_exptl_crystal_size_min 0.10
_refine_diff_density_max 1.214
_refine_diff_density_min -0.658
_refine_diff_density_rms 0.112
_refine_ls_extinction_method none
_refine_ls_goodness_of_fit_ref 1.164
_refine_ls_hydrogen_treatment constr
_refine_ls_matrix_type full
_refine_ls_number_parameters 392
_refine_ls_number_reflns 5414
_refine_ls_number_restraints 37
_refine_ls_restrained_S_all 1.160
_refine_ls_R_factor_all 0.0396
_refine_ls_R_factor_gt 0.0332
_refine_ls_shift/su_max 0.001
_refine_ls_shift/su_mean 0.000
_refine_ls_structure_factor_coef Fsqd
_refine_ls_weighting_details 'calc w=1/[\s^2^(Fo^2^)+(0.0409P)^2^+3.3921P] where P=(Fo^2^+2Fc^2^)/3'
_refine_ls_weighting_scheme calc
_refine_ls_wR_factor_gt 0.0909
_refine_ls_wR_factor_ref 0.0940
_reflns_number_gt 4848
_reflns_number_total 5414
_reflns_threshold_expression >2sigma(I)
_cod_data_source_file c2dt31226c.txt
_cod_data_source_block sad
_cod_depositor_comments
;
The following automatic conversions were performed:

'_symmetry_cell_setting' value 'Triclinic' changed to 'triclinic'
according to /home/saulius/struct/CIF-dictionaries/cif_core.dic
dictionary named 'cif_core.dic' version 2.4.2 from 2011-04-26.

Automatic conversion script
Id: cif_fix_values 1891 2012-01-12 08:04:46Z andrius 

The following automatic conversions were performed:

'_exptl_crystal_density_meas' value 'n/a' was changed to '?' - the
value is perceived as not measured.

Automatic conversion script
Id: cif_fix_values 3008 2015-01-20 13:52:24Z robertas 
;
_cod_original_sg_symbol_H-M P-1
_cod_database_code 7020326

loop_
_symmetry_equiv_pos_as_xyz
'x, y, z'
'-x, -y, -z'

loop_
_atom_site_label
_atom_site_type_symbol
_atom_site_fract_x
_atom_site_fract_y
_atom_site_fract_z
_atom_site_U_iso_or_equiv
_atom_site_adp_type
_atom_site_occupancy
_atom_site_symmetry_multiplicity
_atom_site_calc_flag
_atom_site_refinement_flags
_atom_site_disorder_assembly
_atom_site_disorder_group
Dy1 Dy 0.68264(3) 1.05763(3) 0.266259(14) 0.03282(9) Uani 1 1 d . A .
N1 N 0.8438(5) 1.1992(5) 0.2759(2) 0.0324(9) Uani 1 1 d . . .
N2 N 0.7758(5) 1.3006(5) 0.3333(2) 0.0370(10) Uani 1 1 d . . .
H2A H 0.8108 1.3661 0.3359 0.044 Uiso 1 1 calc R . .
N3 N 0.7974(8) 0.8283(6) 0.4032(3) 0.0557(14) Uani 1 1 d . . .
N4 N 0.5127(6) 1.2918(6) 0.1435(3) 0.0504(12) Uani 1 1 d . . .
N5 N 0.7156(7) 0.6925(5) 0.1338(3) 0.0552(13) Uani 1 1 d . . .
N6 N 0.2581(7) 1.0047(7) 0.3682(4) 0.0610(14) Uani 1 1 d . . .
N7 N 0.1257(6) 0.5353(6) 0.3139(4) 0.0593(14) Uani 1 1 d D . .
O1 O 1.0759(5) 0.8252(4) 0.0663(2) 0.0464(9) Uani 1 1 d . . .
O2 O 0.8897(4) 0.9955(4) 0.1764(2) 0.0388(8) Uani 1 1 d . . .
O3 O 0.6070(4) 1.1969(4) 0.3794(2) 0.0414(9) Uani 1 1 d . . .
O4 O 0.8850(5) 0.8806(5) 0.3545(3) 0.0569(11) Uani 1 1 d . . .
O5 O 0.8499(7) 0.7307(6) 0.4598(3) 0.0855(17) Uani 1 1 d . . .
O6 O 0.6578(6) 0.8822(5) 0.3901(3) 0.0563(11) Uani 1 1 d . . .
O7 O 0.5566(5) 1.1572(5) 0.1370(2) 0.0482(9) Uani 1 1 d . . .
O8 O 0.4369(7) 1.3918(6) 0.0946(4) 0.0868(17) Uani 1 1 d . . .
O9 O 0.5497(5) 1.3187(4) 0.2056(3) 0.0511(10) Uani 1 1 d . . .
O10 O 0.6757(5) 0.8521(4) 0.2219(3) 0.0497(10) Uani 1 1 d . . .
O11 O 0.4173(5) 1.1079(5) 0.3005(3) 0.0540(10) Uani 1 1 d . . .
O12 O -0.0793(7) 0.4879(7) 0.3117(4) 0.099(2) Uani 1 1 d . . .
C1 C 1.1795(8) 0.7285(7) 0.0091(4) 0.0567(16) Uani 1 1 d . . .
H1A H 1.1333 0.6660 -0.0019 0.085 Uiso 1 1 calc R . .
H1B H 1.2784 0.6661 0.0312 0.085 Uiso 1 1 calc R . .
H1C H 1.1969 0.7878 -0.0409 0.085 Uiso 1 1 calc R . .
C2 C 1.1241(6) 0.9211(6) 0.0872(3) 0.0396(12) Uani 1 1 d . . .
C3 C 1.2587(7) 0.9347(8) 0.0561(4) 0.0537(15) Uani 1 1 d . . .
H3A H 1.3266 0.8740 0.0174 0.064 Uiso 1 1 calc R . .
C4 C 1.2978(8) 1.0380(9) 0.0811(4) 0.066(2) Uani 1 1 d . . .
H4A H 1.3911 1.0466 0.0589 0.079 Uiso 1 1 calc R . .
C5 C 1.1994(8) 1.1268(8) 0.1380(4) 0.0579(17) Uani 1 1 d . . .
H5A H 1.2249 1.1971 0.1543 0.069 Uiso 1 1 calc R . .
C6 C 1.0605(6) 1.1126(6) 0.1720(3) 0.0398(12) Uani 1 1 d . . .
C7 C 1.0187(6) 1.0105(6) 0.1476(3) 0.0348(11) Uani 1 1 d . . .
C8 C 0.9672(6) 1.2038(6) 0.2345(3) 0.0400(12) Uani 1 1 d . . .
H8A H 1.0003 1.2729 0.2459 0.048 Uiso 1 1 calc R . .
C9 C 0.6556(6) 1.2913(5) 0.3833(3) 0.0322(10) Uani 1 1 d . . .
C10 C 0.5789(6) 1.4008(6) 0.4431(3) 0.0333(11) Uani 1 1 d . . .
C11 C 0.5986(6) 1.5317(6) 0.4369(3) 0.0370(11) Uani 1 1 d . . .
H11 H 0.6656 1.5535 0.3940 0.044 Uiso 1 1 calc R . .
C12 C 0.4794(6) 1.3705(6) 0.5069(3) 0.0392(12) Uani 1 1 d . . .
H12 H 0.4652 1.2824 0.5117 0.047 Uiso 1 1 calc R . .
C13 C 0.7402(7) 0.7966(6) 0.1584(4) 0.0491(14) Uani 1 1 d . . .
H13A H 0.8110 0.8309 0.1258 0.059 Uiso 1 1 calc R . .
C14 C 0.6085(11) 0.6368(9) 0.1798(5) 0.081(2) Uani 1 1 d . . .
H14A H 0.6071 0.6403 0.2369 0.121 Uiso 1 1 calc R . .
H14B H 0.6409 0.5345 0.1710 0.121 Uiso 1 1 calc R . .
H14C H 0.5047 0.6975 0.1629 0.121 Uiso 1 1 calc R . .
C15 C 0.7982(13) 0.6293(11) 0.0598(6) 0.102(3) Uani 1 1 d . . .
H15A H 0.8450 0.6929 0.0274 0.152 Uiso 1 1 calc R . .
H15B H 0.7252 0.6223 0.0292 0.152 Uiso 1 1 calc R . .
H15C H 0.8795 0.5307 0.0735 0.152 Uiso 1 1 calc R . .
C16 C 0.3201(9) 1.1029(9) 0.3559(5) 0.0536(18) Uani 0.83 1 d PU A 1
H16A H 0.2865 1.1729 0.3926 0.064 Uiso 0.83 1 calc PR A 1
C17 C 0.1399(11) 1.0054(13) 0.4345(6) 0.082(3) Uani 0.83 1 d PU A 1
H17A H 0.1088 1.0919 0.4618 0.123 Uiso 0.83 1 calc PR A 1
H17B H 0.1819 0.9154 0.4725 0.123 Uiso 0.83 1 calc PR A 1
H17C H 0.0496 1.0093 0.4135 0.123 Uiso 0.83 1 calc PR A 1
C18 C 0.3133(12) 0.8888(11) 0.3169(7) 0.077(3) Uani 0.83 1 d PU A 1
H18A H 0.3859 0.9056 0.2728 0.116 Uiso 0.83 1 calc PR A 1
H18B H 0.2253 0.8901 0.2950 0.116 Uiso 0.83 1 calc PR A 1
H18C H 0.3660 0.7927 0.3485 0.116 Uiso 0.83 1 calc PR A 1
C16A C 0.351(5) 1.031(5) 0.308(3) 0.070(10) Uiso 0.17 1 d PU A 2
H16B H 0.3673 0.9807 0.2637 0.085 Uiso 0.17 1 calc PR A 2
C17A C 0.212(7) 1.065(6) 0.431(3) 0.086(13) Uiso 0.17 1 d PU A 2
H17D H 0.1872 0.9991 0.4748 0.129 Uiso 0.17 1 calc PR A 2
H17E H 0.1201 1.1577 0.4220 0.129 Uiso 0.17 1 calc PR A 2
H17F H 0.2945 1.0860 0.4449 0.129 Uiso 0.17 1 calc PR A 2
C18A C 0.176(6) 0.913(6) 0.369(3) 0.085(13) Uiso 0.17 1 d PU A 2
H18D H 0.1472 0.8805 0.4249 0.127 Uiso 0.17 1 calc PR A 2
H18E H 0.2436 0.8270 0.3421 0.127 Uiso 0.17 1 calc PR A 2
H18F H 0.0827 0.9707 0.3415 0.127 Uiso 0.17 1 calc PR A 2
C19 C 0.0188(9) 0.4872(8) 0.3470(5) 0.0683(19) Uani 1 1 d . . .
H19 H 0.0196 0.4496 0.4024 0.082 Uiso 1 1 calc R . .
C20 C 0.1327(11) 0.5973(12) 0.2350(6) 0.110(4) Uani 1 1 d D . .
H20A H 0.1261 0.5340 0.2005 0.165 Uiso 1 1 calc R . .
H20B H 0.2307 0.6072 0.2202 0.165 Uiso 1 1 calc R . .
H20C H 0.0461 0.6950 0.2280 0.165 Uiso 1 1 calc R . .
C21 C 0.2322(14) 0.5336(17) 0.3624(9) 0.153(6) Uani 1 1 d D . .
H21A H 0.1806 0.5541 0.4162 0.229 Uiso 1 1 calc R . .
H21B H 0.2696 0.6092 0.3383 0.229 Uiso 1 1 calc R . .
H21C H 0.3200 0.4363 0.3661 0.229 Uiso 1 1 calc R . .

loop_
_atom_site_aniso_label
_atom_site_aniso_U_11
_atom_site_aniso_U_22
_atom_site_aniso_U_33
_atom_site_aniso_U_23
_atom_site_aniso_U_13
_atom_site_aniso_U_12
Dy1 0.03691(15) 0.03270(14) 0.03448(14) -0.01430(9) 0.00787(9) -0.01983(10)
N1 0.038(2) 0.034(2) 0.028(2) -0.0150(17) 0.0070(17) -0.0168(19)
N2 0.047(3) 0.040(2) 0.036(2) -0.0240(19) 0.0130(19) -0.028(2)
N3 0.088(4) 0.038(3) 0.040(3) 0.000(2) 0.001(3) -0.030(3)
N4 0.047(3) 0.053(3) 0.049(3) -0.010(3) 0.001(2) -0.019(3)
N5 0.076(4) 0.040(3) 0.058(3) -0.020(2) -0.009(3) -0.025(3)
N6 0.052(3) 0.070(4) 0.068(4) -0.006(3) 0.001(3) -0.035(3)
N7 0.048(3) 0.049(3) 0.083(4) 0.005(3) -0.016(3) -0.023(3)
O1 0.054(2) 0.043(2) 0.041(2) -0.0223(17) 0.0132(17) -0.0191(19)
O2 0.039(2) 0.042(2) 0.041(2) -0.0211(16) 0.0112(15) -0.0207(17)
O3 0.053(2) 0.044(2) 0.039(2) -0.0211(16) 0.0158(16) -0.0329(19)
O4 0.054(3) 0.056(3) 0.056(3) 0.002(2) -0.003(2) -0.024(2)
O5 0.115(5) 0.066(3) 0.056(3) 0.013(3) -0.006(3) -0.029(3)
O6 0.061(3) 0.056(3) 0.054(3) -0.002(2) 0.005(2) -0.033(2)
O7 0.050(2) 0.051(2) 0.046(2) -0.0170(19) 0.0037(18) -0.022(2)
O8 0.087(4) 0.068(3) 0.079(4) 0.006(3) -0.031(3) -0.007(3)
O9 0.054(3) 0.040(2) 0.064(3) -0.0104(19) -0.010(2) -0.0208(19)
O10 0.058(3) 0.047(2) 0.058(2) -0.025(2) 0.008(2) -0.032(2)
O11 0.045(2) 0.064(3) 0.062(3) -0.020(2) 0.009(2) -0.031(2)
O12 0.092(4) 0.115(5) 0.130(5) -0.075(4) 0.045(4) -0.078(4)
C1 0.064(4) 0.050(4) 0.051(3) -0.025(3) 0.008(3) -0.016(3)
C2 0.040(3) 0.040(3) 0.033(3) -0.011(2) 0.003(2) -0.011(2)
C3 0.048(3) 0.066(4) 0.044(3) -0.028(3) 0.017(3) -0.020(3)
C4 0.049(4) 0.093(5) 0.068(4) -0.041(4) 0.027(3) -0.040(4)
C5 0.060(4) 0.079(5) 0.053(4) -0.030(3) 0.020(3) -0.046(4)
C6 0.041(3) 0.049(3) 0.034(3) -0.013(2) 0.007(2) -0.023(3)
C7 0.035(3) 0.038(3) 0.029(2) -0.011(2) 0.006(2) -0.013(2)
C8 0.044(3) 0.044(3) 0.042(3) -0.018(2) 0.006(2) -0.027(3)
C9 0.035(3) 0.035(3) 0.029(2) -0.015(2) 0.0073(19) -0.016(2)
C10 0.037(3) 0.034(3) 0.031(2) -0.016(2) 0.005(2) -0.015(2)
C11 0.044(3) 0.041(3) 0.030(2) -0.014(2) 0.014(2) -0.025(2)
C12 0.049(3) 0.040(3) 0.036(3) -0.020(2) 0.014(2) -0.027(3)
C13 0.056(4) 0.040(3) 0.056(4) -0.016(3) 0.000(3) -0.022(3)
C14 0.122(7) 0.066(5) 0.084(5) -0.007(4) -0.018(5) -0.065(5)
C15 0.143(9) 0.091(6) 0.092(6) -0.061(5) 0.018(6) -0.060(6)
C16 0.046(4) 0.066(5) 0.054(4) -0.016(4) 0.006(3) -0.030(4)
C17 0.062(6) 0.112(8) 0.075(6) 0.012(6) 0.004(5) -0.053(6)
C18 0.085(7) 0.065(6) 0.093(7) -0.009(5) -0.006(5) -0.044(5)
C19 0.067(5) 0.062(4) 0.078(5) -0.021(4) 0.005(4) -0.029(4)
C20 0.078(6) 0.106(7) 0.108(8) 0.000(6) 0.031(5) -0.024(5)
C21 0.108(9) 0.174(13) 0.198(15) -0.017(11) -0.068(10) -0.062(9)

loop_
_atom_type_symbol
_atom_type_description
_atom_type_scat_dispersion_real
_atom_type_scat_dispersion_imag
_atom_type_scat_source
C C 0.0033 0.0016 'International Tables Vol C Tables 4.2.6.8 and 6.1.1.4'
H H 0.0000 0.0000 'International Tables Vol C Tables 4.2.6.8 and 6.1.1.4'
Dy Dy -0.1892 4.4098 'International Tables Vol C Tables 4.2.6.8 and 6.1.1.4'
N N 0.0061 0.0033 'International Tables Vol C Tables 4.2.6.8 and 6.1.1.4'
O O 0.0106 0.0060 'International Tables Vol C Tables 4.2.6.8 and 6.1.1.4'

loop_
_geom_angle_atom_site_label_1
_geom_angle_atom_site_label_2
_geom_angle_atom_site_label_3
_geom_angle
_geom_angle_site_symmetry_1
O2 Dy1 O11 149.09(15) .
O2 Dy1 O10 79.17(13) .
O11 Dy1 O10 79.70(14) .
O2 Dy1 O3 132.55(12) .
O11 Dy1 O3 76.06(14) .
O10 Dy1 O3 143.24(13) .
O2 Dy1 O9 96.75(14) .
O11 Dy1 O9 77.25(15) .
O10 Dy1 O9 124.62(15) .
O3 Dy1 O9 76.07(14) .
O2 Dy1 O4 79.94(14) .
O11 Dy1 O4 121.79(15) .
O10 Dy1 O4 88.67(15) .
O3 Dy1 O4 81.24(15) .
O9 Dy1 O4 145.61(14) .
O2 Dy1 O7 79.09(13) .
O11 Dy1 O7 73.59(14) .
O10 Dy1 O7 74.15(14) .
O3 Dy1 O7 123.28(13) .
O9 Dy1 O7 51.22(13) .
O4 Dy1 O7 155.00(14) .
O2 Dy1 O6 122.35(15) .
O11 Dy1 O6 71.29(16) .
O10 Dy1 O6 72.40(15) .
O3 Dy1 O6 73.86(14) .
O9 Dy1 O6 140.61(15) .
O4 Dy1 O6 50.97(15) .
O7 Dy1 O6 134.82(15) .
O2 Dy1 N1 69.82(12) .
O11 Dy1 N1 132.85(14) .
O10 Dy1 N1 147.33(13) .
O3 Dy1 N1 63.52(12) .
O9 Dy1 N1 70.57(14) .
O4 Dy1 N1 76.30(14) .
O7 Dy1 N1 108.66(13) .
O6 Dy1 N1 115.94(14) .
O2 Dy1 N4 87.99(14) .
O11 Dy1 N4 73.42(15) .
O10 Dy1 N4 99.15(15) .
O3 Dy1 N4 99.89(14) .
O9 Dy1 N4 25.82(14) .
O4 Dy1 N4 164.17(15) .
O7 Dy1 N4 25.40(13) .
O6 Dy1 N4 144.63(15) .
N1 Dy1 N4 89.99(14) .
O2 Dy1 N3 101.68(16) .
O11 Dy1 N3 96.22(17) .
O10 Dy1 N3 79.24(15) .
O3 Dy1 N3 76.42(14) .
O9 Dy1 N3 152.49(14) .
O4 Dy1 N3 25.86(16) .
O7 Dy1 N3 152.76(15) .
O6 Dy1 N3 25.12(15) .
N1 Dy1 N3 96.84(15) .
N4 Dy1 N3 169.62(16) .
C8 N1 N2 114.1(4) .
C8 N1 Dy1 132.3(3) .
N2 N1 Dy1 113.4(3) .
C9 N2 N1 116.8(4) .
C9 N2 H2A 121.6 .
N1 N2 H2A 121.6 .
O5 N3 O6 122.5(6) .
O5 N3 O4 121.1(7) .
O6 N3 O4 116.4(5) .
O5 N3 Dy1 178.2(5) .
O6 N3 Dy1 59.2(3) .
O4 N3 Dy1 57.2(3) .
O8 N4 O7 122.4(6) .
O8 N4 O9 121.4(6) .
O7 N4 O9 116.2(5) .
O8 N4 Dy1 177.4(5) .
O7 N4 Dy1 58.9(3) .
O9 N4 Dy1 57.3(3) .
C13 N5 C14 120.8(6) .
C13 N5 C15 121.4(6) .
C14 N5 C15 117.8(6) .
C17A N6 C16A 126(4) .
C17A N6 C16 76(3) .
C16A N6 C16 50(2) .
C17A N6 C18 159(3) .
C16A N6 C18 71(2) .
C16 N6 C18 120.1(7) .
C17A N6 C18A 108(4) .
C16A N6 C18A 126(3) .
C16 N6 C18A 170(2) .
C18 N6 C18A 58(2) .
C17A N6 C17 47(3) .
C16A N6 C17 169(2) .
C16 N6 C17 121.9(8) .
C18 N6 C17 117.9(7) .
C18A N6 C17 61(2) .
C19 N7 C20 123.0(7) .
C19 N7 C21 119.5(9) .
C20 N7 C21 117.3(9) .
C2 O1 C1 116.4(5) .
C7 O2 Dy1 146.6(3) .
C9 O3 Dy1 122.7(3) .
N3 O4 Dy1 96.9(4) .
N3 O6 Dy1 95.7(3) .
N4 O7 Dy1 95.7(3) .
N4 O9 Dy1 96.8(3) .
C13 O10 Dy1 128.2(4) .
C16A O11 C16 55(2) .
C16A O11 Dy1 131(2) .
C16 O11 Dy1 144.3(5) .
O1 C1 H1A 109.5 .
O1 C1 H1B 109.5 .
H1A C1 H1B 109.5 .
O1 C1 H1C 109.5 .
H1A C1 H1C 109.5 .
H1B C1 H1C 109.5 .
C3 C2 O1 125.1(5) .
C3 C2 C7 121.1(5) .
O1 C2 C7 113.8(5) .
C2 C3 C4 120.9(5) .
C2 C3 H3A 119.5 .
C4 C3 H3A 119.5 .
C5 C4 C3 119.9(6) .
C5 C4 H4A 120.1 .
C3 C4 H4A 120.1 .
C4 C5 C6 120.1(6) .
C4 C5 H5A 120.0 .
C6 C5 H5A 120.0 .
C7 C6 C5 121.0(5) .
C7 C6 C8 122.0(5) .
C5 C6 C8 117.0(5) .
O2 C7 C6 123.1(4) .
O2 C7 C2 119.9(5) .
C6 C7 C2 117.0(5) .
N1 C8 C6 125.9(5) .
N1 C8 H8A 117.0 .
C6 C8 H8A 117.0 .
O3 C9 N2 121.2(4) .
O3 C9 C10 121.2(4) .
N2 C9 C10 117.6(4) .
C12 C10 C11 118.9(4) .
C12 C10 C9 117.4(4) .
C11 C10 C9 123.6(4) .
C12 C11 C10 120.4(5) 2_686
C12 C11 H11 119.8 2_686
C10 C11 H11 119.8 .
C11 C12 C10 120.6(5) 2_686
C11 C12 H12 119.7 2_686
C10 C12 H12 119.7 .
O10 C13 N5 124.2(6) .
O10 C13 H13A 117.9 .
N5 C13 H13A 117.9 .
N5 C14 H14A 109.5 .
N5 C14 H14B 109.5 .
H14A C14 H14B 109.5 .
N5 C14 H14C 109.5 .
H14A C14 H14C 109.5 .
H14B C14 H14C 109.5 .
N5 C15 H15A 109.5 .
N5 C15 H15B 109.5 .
H15A C15 H15B 109.5 .
N5 C15 H15C 109.5 .
H15A C15 H15C 109.5 .
H15B C15 H15C 109.5 .
O11 C16 N6 124.1(7) .
O11 C16 H16A 118.0 .
N6 C16 H16A 118.0 .
N6 C17 H17A 109.5 .
N6 C17 H17B 109.5 .
N6 C17 H17C 109.5 .
N6 C18 H18A 109.5 .
N6 C18 H18B 109.5 .
N6 C18 H18C 109.5 .
O11 C16A N6 130(4) .
O11 C16A H16B 114.8 .
N6 C16A H16B 114.8 .
N6 C17A H17D 109.5 .
N6 C17A H17E 109.5 .
H17D C17A H17E 109.5 .
N6 C17A H17F 109.5 .
H17D C17A H17F 109.5 .
H17E C17A H17F 109.5 .
N6 C18A H18D 109.5 .
N6 C18A H18E 109.5 .
H18D C18A H18E 109.5 .
N6 C18A H18F 109.5 .
H18D C18A H18F 109.5 .
H18E C18A H18F 109.5 .
O12 C19 N7 124.6(8) .
O12 C19 H19 117.7 .
N7 C19 H19 117.7 .
N7 C20 H20A 109.5 .
N7 C20 H20B 109.5 .
H20A C20 H20B 109.5 .
N7 C20 H20C 109.5 .
H20A C20 H20C 109.5 .
H20B C20 H20C 109.5 .
N7 C21 H21A 109.5 .
N7 C21 H21B 109.5 .
H21A C21 H21B 109.5 .
N7 C21 H21C 109.5 .
H21A C21 H21C 109.5 .
H21B C21 H21C 109.5 .

loop_
_geom_bond_atom_site_label_1
_geom_bond_atom_site_label_2
_geom_bond_distance
_geom_bond_site_symmetry_2
Dy1 O2 2.203(3) .
Dy1 O11 2.346(4) .
Dy1 O10 2.361(4) .
Dy1 O3 2.409(3) .
Dy1 O9 2.461(4) .
Dy1 O4 2.468(4) .
Dy1 O7 2.498(4) .
Dy1 O6 2.515(4) .
Dy1 N1 2.555(4) .
Dy1 N4 2.902(5) .
Dy1 N3 2.914(5) .
N1 C8 1.278(7) .
N1 N2 1.408(5) .
N2 C9 1.330(6) .
N2 H2A 0.8700 .
N3 O5 1.227(7) .
N3 O6 1.243(7) .
N3 O4 1.280(7) .
N4 O8 1.212(7) .
N4 O7 1.251(6) .
N4 O9 1.273(6) .
N5 C13 1.320(7) .
N5 C14 1.424(9) .
N5 C15 1.454(9) .
N6 C17A 1.24(6) .
N6 C16A 1.29(5) .
N6 C16 1.328(9) .
N6 C18 1.442(11) .
N6 C18A 1.44(5) .
N6 C17 1.445(10) .
N7 C19 1.312(9) .
N7 C20 1.364(10) .
N7 C21 1.406(10) .
O1 C2 1.359(7) .
O1 C1 1.432(6) .
O2 C7 1.307(6) .
O3 C9 1.243(6) .
O10 C13 1.243(7) .
O11 C16A 1.18(5) .
O11 C16 1.210(8) .
O12 C19 1.192(10) .
C1 H1A 0.9700 .
C1 H1B 0.9700 .
C1 H1C 0.9700 .
C2 C3 1.358(8) .
C2 C7 1.439(7) .
C3 C4 1.400(9) .
C3 H3A 0.9400 .
C4 C5 1.375(9) .
C4 H4A 0.9400 .
C5 C6 1.409(8) .
C5 H5A 0.9400 .
C6 C7 1.402(7) .
C6 C8 1.444(7) .
C8 H8A 0.9400 .
C9 C10 1.496(6) .
C10 C12 1.390(7) .
C10 C11 1.393(7) .
C11 C12 1.378(7) 2_686
C11 H11 0.9400 .
C12 C11 1.378(7) 2_686
C12 H12 0.9400 .
C13 H13A 0.9400 .
C14 H14A 0.9700 .
C14 H14B 0.9700 .
C14 H14C 0.9700 .
C15 H15A 0.9700 .
C15 H15B 0.9700 .
C15 H15C 0.9700 .
C16 H16A 0.9400 .
C17 H17A 0.9700 .
C17 H17B 0.9700 .
C17 H17C 0.9700 .
C18 H18A 0.9700 .
C18 H18B 0.9700 .
C18 H18C 0.9700 .
C16A H16B 0.9400 .
C17A H17D 0.9700 .
C17A H17E 0.9700 .
C17A H17F 0.9700 .
C18A H18D 0.9700 .
C18A H18E 0.9700 .
C18A H18F 0.9700 .
C19 H19 0.9400 .
C20 H20A 0.9700 .
C20 H20B 0.9700 .
C20 H20C 0.9700 .
C21 H21A 0.9700 .
C21 H21B 0.9700 .
C21 H21C 0.9700 .
